data_4304175
loop_
_publ_author_name
'Yi Liu'
'Ling Chen'
'Li-Ming Wu'
'George H. Chan'
'Richard P. Van Duyne'

_publ_section_title
;
Syntheses, Crystal and Band Structures, and Magnetic and Optical Properties
of New CsLnCdTe3 (Ln = La, Pr, Nd, Sm, Gd-Tm, and Lu)
;
_journal_name_full 'Inorganic Chemistry'
_journal_page_first 855
_journal_page_last 862
_journal_paper_doi 10.1021/ic7016402
_journal_volume 47
_journal_year 2008
_chemical_formula_sum 'Cd Cs Lu Te3'
_chemical_formula_weight 803.08
_chemical_name_common Lu
_chemical_name_systematic
; 
 ? 
;
_space_group_IT_number 63
_symmetry_cell_setting orthorhombic
_symmetry_space_group_name_Hall '-C 2c 2'
_symmetry_space_group_name_H-M 'C m c m'
_atom_sites_solution_primary direct
_atom_sites_solution_secondary difmap
_audit_creation_method SHELXL-97
_cell_angle_alpha 90.00
_cell_angle_beta 90.00
_cell_angle_gamma 90.00
_cell_formula_units_Z 4
_cell_length_a 4.444(4)
_cell_length_b 16.841(17)
_cell_length_c 11.672(11)
_cell_measurement_reflns_used 966
_cell_measurement_temperature 293(2)
_cell_measurement_theta_max 27.4758
_cell_measurement_theta_min 2.9825
_cell_volume 873.5(14)
_computing_cell_refinement 'CrystalClear (Rigaku/MSC Inc., 2005)'
_computing_data_collection 'CrystalClear (Rigaku/MSC Inc., 2005)'
_computing_data_reduction 'CrystalClear (Rigaku/MSC Inc., 2005)'
_computing_structure_refinement 'SHELXL-97 (Sheldrick, 1997)'
_computing_structure_solution 'SHELXS-97 (Sheldrick, 1990)'
_diffrn_ambient_temperature 293(2)
_diffrn_detector_area_resol_mean 28.5714
_diffrn_measured_fraction_theta_full 0.990
_diffrn_measured_fraction_theta_max 0.990
_diffrn_measurement_device_type 'saturn 70'
_diffrn_measurement_method CCD_Profile_fitting
_diffrn_radiation_monochromator Confocal
_diffrn_radiation_source 'Rotating Anode'
_diffrn_radiation_type MoK\a
_diffrn_radiation_wavelength 0.71073
_diffrn_reflns_av_R_equivalents 0.0469
_diffrn_reflns_av_sigmaI/netI 0.0322
_diffrn_reflns_limit_h_max 5
_diffrn_reflns_limit_h_min -4
_diffrn_reflns_limit_k_max 21
_diffrn_reflns_limit_k_min -21
_diffrn_reflns_limit_l_max 14
_diffrn_reflns_limit_l_min -14
_diffrn_reflns_number 3359
_diffrn_reflns_theta_full 27.47
_diffrn_reflns_theta_max 27.47
_diffrn_reflns_theta_min 2.42
_exptl_absorpt_coefficient_mu 27.490
_exptl_absorpt_correction_T_max 0.557
_exptl_absorpt_correction_T_min 0.278
_exptl_absorpt_correction_type multi-scan
_exptl_crystal_colour 'Dark red'
_exptl_crystal_density_diffrn 6.106
_exptl_crystal_density_method 'not measured'
_exptl_crystal_description block
_exptl_crystal_F_000 1320
_exptl_crystal_size_max 0.0500
_exptl_crystal_size_mid 0.0400
_exptl_crystal_size_min 0.0200
_refine_diff_density_max 6.788
_refine_diff_density_min -2.346
_refine_diff_density_rms 0.900
_refine_ls_extinction_coef 0.0014(4)
_refine_ls_extinction_expression Fc^*^=kFc[1+0.001xFc^2^\l^3^/sin(2\q)]^-1/4^
_refine_ls_extinction_method SHELXL
_refine_ls_goodness_of_fit_ref 1.070
_refine_ls_hydrogen_treatment constr
_refine_ls_matrix_type full
_refine_ls_number_parameters 24
_refine_ls_number_reflns 585
_refine_ls_number_restraints 0
_refine_ls_restrained_S_all 1.070
_refine_ls_R_factor_all 0.0571
_refine_ls_R_factor_gt 0.0487
_refine_ls_shift/su_max 0.000
_refine_ls_shift/su_mean 0.000
_refine_ls_structure_factor_coef Fsqd
_refine_ls_weighting_details 'calc w=1/[\s^2^(Fo^2^)+(0.1300P)^2^+0.0000P] where P=(Fo^2^+2Fc^2^)/3'
_refine_ls_weighting_scheme calc
_refine_ls_wR_factor_gt 0.1462
_refine_ls_wR_factor_ref 0.1720
_reflns_number_gt 540
_reflns_number_total 585
_reflns_threshold_expression >2sigma(I)
_cod_data_source_file ic7016402-file006.cif
_cod_data_source_block E:\Lu\A.CIF
_cod_depositor_comments
;
The following automatic conversions were performed:
'_exptl_absorpt_correction_type' value 'Multi-scan' changed to
'multi-scan' according to
'/home/saulius/struct/CIF-dictionaries/cif_core.dic' dictionary named
'cif_core.dic' version 2.4.1 from 2010-06-29.

Automatic conversion script
Id: cif_fix_enum 1527 2010-12-29 10:47:43Z saulius 
;
_cod_original_cell_volume 873.6(15)
_cod_database_code 4304175

loop_
_symmetry_equiv_pos_as_xyz
'x, y, z'
'-x, -y, z+1/2'
'-x, y, -z+1/2'
'x, -y, -z'
'x+1/2, y+1/2, z'
'-x+1/2, -y+1/2, z+1/2'
'-x+1/2, y+1/2, -z+1/2'
'x+1/2, -y+1/2, -z'
'-x, -y, -z'
'x, y, -z-1/2'
'x, -y, z-1/2'
'-x, y, z'
'-x+1/2, -y+1/2, -z'
'x+1/2, y+1/2, -z-1/2'
'x+1/2, -y+1/2, z-1/2'
'-x+1/2, y+1/2, z'

loop_
_atom_site_label
_atom_site_type_symbol
_atom_site_fract_x
_atom_site_fract_y
_atom_site_fract_z
_atom_site_U_iso_or_equiv
_atom_site_adp_type
_atom_site_occupancy
_atom_site_symmetry_multiplicity
_atom_site_calc_flag
_atom_site_refinement_flags
_atom_site_disorder_assembly
_atom_site_disorder_group
Cs1 Cs -0.5000 0.24838(11) 0.7500 0.0319(6) Uani 1 4 d S . .
Lu1 Lu 0.0000 0.0000 0.5000 0.0183(5) Uani 1 4 d S . .
Cd1 Cd -0.5000 -0.04117(13) 0.7500 0.0231(6) Uani 1 4 d S . .
Te1 Te -0.5000 -0.12186(7) 0.54290(10) 0.0192(5) Uani 1 2 d S . .
Te2 Te 0.0000 0.06320(10) 0.7500 0.0186(6) Uani 1 4 d S . .

loop_
_atom_site_aniso_label
_atom_site_aniso_U_11
_atom_site_aniso_U_22
_atom_site_aniso_U_33
_atom_site_aniso_U_23
_atom_site_aniso_U_13
_atom_site_aniso_U_12
Cs1 0.0273(11) 0.0289(10) 0.0394(12) 0.000 0.000 0.000
Lu1 0.0160(7) 0.0249(7) 0.0140(8) 0.0000(4) 0.000 0.000
Cd1 0.0196(10) 0.0327(11) 0.0170(10) 0.000 0.000 0.000
Te1 0.0178(8) 0.0230(8) 0.0167(8) -0.0007(4) 0.000 0.000
Te2 0.0189(9) 0.0245(10) 0.0125(9) 0.000 0.000 0.000

loop_
_atom_type_symbol
_atom_type_description
_atom_type_scat_dispersion_real
_atom_type_scat_dispersion_imag
_atom_type_scat_source
Cd Cd -0.8075 1.2024 'International Tables Vol C Tables 4.2.6.8 and 6.1.1.4'
Te Te -0.5308 1.6751 'International Tables Vol C Tables 4.2.6.8 and 6.1.1.4'
Cs Cs -0.3680 2.1192 'International Tables Vol C Tables 4.2.6.8 and 6.1.1.4'
Lu Lu -0.4720 5.8584 'International Tables Vol C Tables 4.2.6.8 and 6.1.1.4'

loop_
_geom_angle_atom_site_label_1
_geom_angle_atom_site_label_2
_geom_angle_atom_site_label_3
_geom_angle
_geom_angle_site_symmetry_1
_geom_angle_site_symmetry_3
_geom_angle_publ_flag
Te2 Cs1 Te2 70.94(9) 1_455 . ?
Te2 Cs1 Te1 141.09(4) 1_455 14_557 ?
Te2 Cs1 Te1 97.14(6) . 14_557 ?
Te2 Cs1 Te1 97.14(6) 1_455 14_457 ?
Te2 Cs1 Te1 141.09(4) . 14_457 ?
Te1 Cs1 Te1 68.58(7) 14_557 14_457 ?
Te2 Cs1 Te1 97.14(6) 1_455 5_455 ?
Te2 Cs1 Te1 141.09(4) . 5_455 ?
Te1 Cs1 Te1 112.71(9) 14_557 5_455 ?
Te1 Cs1 Te1 75.59(8) 14_457 5_455 ?
Te2 Cs1 Te1 141.09(4) 1_455 5 ?
Te2 Cs1 Te1 97.14(6) . 5 ?
Te1 Cs1 Te1 75.59(8) 14_557 5 ?
Te1 Cs1 Te1 112.71(9) 14_457 5 ?
Te1 Cs1 Te1 68.58(7) 5_455 5 ?
Te2 Cs1 Te1 64.48(4) 1_455 9_456 ?
Te2 Cs1 Te1 64.48(4) . 9_456 ?
Te1 Cs1 Te1 144.41(3) 14_557 9_456 ?
Te1 Cs1 Te1 144.41(3) 14_457 9_456 ?
Te1 Cs1 Te1 76.88(7) 5_455 9_456 ?
Te1 Cs1 Te1 76.88(7) 5 9_456 ?
Te2 Cs1 Te1 64.48(4) 1_455 2_455 ?
Te2 Cs1 Te1 64.48(4) . 2_455 ?
Te1 Cs1 Te1 76.88(7) 14_557 2_455 ?
Te1 Cs1 Te1 76.88(7) 14_457 2_455 ?
Te1 Cs1 Te1 144.41(3) 5_455 2_455 ?
Te1 Cs1 Te1 144.41(3) 5 2_455 ?
Te1 Cs1 Te1 116.13(9) 9_456 2_455 ?
Te2 Cs1 Cd1 176.62(4) 1_455 5 ?
Te2 Cs1 Cd1 112.44(8) . 5 ?
Te1 Cs1 Cd1 39.76(4) 14_557 5 ?
Te1 Cs1 Cd1 80.21(7) 14_457 5 ?
Te1 Cs1 Cd1 80.21(7) 5_455 5 ?
Te1 Cs1 Cd1 39.76(4) 5 5 ?
Te1 Cs1 Cd1 116.62(4) 9_456 5 ?
Te1 Cs1 Cd1 116.62(4) 2_455 5 ?
Te2 Cs1 Cd1 112.44(8) 1_455 5_455 ?
Te2 Cs1 Cd1 176.62(4) . 5_455 ?
Te1 Cs1 Cd1 80.21(7) 14_557 5_455 ?
Te1 Cs1 Cd1 39.76(4) 14_457 5_455 ?
Te1 Cs1 Cd1 39.76(4) 5_455 5_455 ?
Te1 Cs1 Cd1 80.21(7) 5 5_455 ?
Te1 Cs1 Cd1 116.62(4) 9_456 5_455 ?
Te1 Cs1 Cd1 116.62(4) 2_455 5_455 ?
Cd1 Cs1 Cd1 64.18(8) 5 5_455 ?
Te2 Cs1 Cs1 54.53(4) 1_455 1_455 ?
Te2 Cs1 Cs1 125.47(4) . 1_455 ?
Te1 Cs1 Cs1 124.29(3) 14_557 1_455 ?
Te1 Cs1 Cs1 55.71(3) 14_457 1_455 ?
Te1 Cs1 Cs1 55.71(3) 5_455 1_455 ?
Te1 Cs1 Cs1 124.29(3) 5 1_455 ?
Te1 Cs1 Cs1 90.0 9_456 1_455 ?
Te1 Cs1 Cs1 90.0 2_455 1_455 ?
Cd1 Cs1 Cs1 122.09(4) 5 1_455 ?
Cd1 Cs1 Cs1 57.91(4) 5_455 1_455 ?
Te2 Cs1 Cs1 125.47(4) 1_455 1_655 ?
Te2 Cs1 Cs1 54.53(4) . 1_655 ?
Te1 Cs1 Cs1 55.71(3) 14_557 1_655 ?
Te1 Cs1 Cs1 124.29(3) 14_457 1_655 ?
Te1 Cs1 Cs1 124.29(3) 5_455 1_655 ?
Te1 Cs1 Cs1 55.71(3) 5 1_655 ?
Te1 Cs1 Cs1 90.0 9_456 1_655 ?
Te1 Cs1 Cs1 90.0 2_455 1_655 ?
Cd1 Cs1 Cs1 57.91(4) 5 1_655 ?
Cd1 Cs1 Cs1 122.09(4) 5_455 1_655 ?
Cs1 Cs1 Cs1 180.00(9) 1_455 1_655 ?
Te1 Lu1 Te1 180.00(3) . 9_556 ?
Te1 Lu1 Te1 87.10(8) . 9_456 ?
Te1 Lu1 Te1 92.90(8) 9_556 9_456 ?
Te1 Lu1 Te1 92.90(8) . 1_655 ?
Te1 Lu1 Te1 87.10(8) 9_556 1_655 ?
Te1 Lu1 Te1 180.00(4) 9_456 1_655 ?
Te1 Lu1 Te2 85.65(4) . 9_556 ?
Te1 Lu1 Te2 94.35(4) 9_556 9_556 ?
Te1 Lu1 Te2 94.35(4) 9_456 9_556 ?
Te1 Lu1 Te2 85.65(4) 1_655 9_556 ?
Te1 Lu1 Te2 94.35(4) . . ?
Te1 Lu1 Te2 85.65(4) 9_556 . ?
Te1 Lu1 Te2 85.65(4) 9_456 . ?
Te1 Lu1 Te2 94.35(4) 1_655 . ?
Te2 Lu1 Te2 180.0 9_556 . ?
Te1 Cd1 Te1 121.31(11) . 10_557 ?
Te1 Cd1 Te2 107.70(4) . . ?
Te1 Cd1 Te2 107.70(4) 10_557 . ?
Te1 Cd1 Te2 107.70(4) . 1_455 ?
Te1 Cd1 Te2 107.70(4) 10_557 1_455 ?
Te2 Cd1 Te2 103.32(12) . 1_455 ?
Te1 Cd1 Cs1 65.47(5) . 5_445 ?
Te1 Cd1 Cs1 65.47(5) 10_557 5_445 ?
Te2 Cd1 Cs1 160.43(6) . 5_445 ?
Te2 Cd1 Cs1 96.25(8) 1_455 5_445 ?
Te1 Cd1 Cs1 65.47(5) . 5_545 ?
Te1 Cd1 Cs1 65.47(5) 10_557 5_545 ?
Te2 Cd1 Cs1 96.25(8) . 5_545 ?
Te2 Cd1 Cs1 160.43(6) 1_455 5_545 ?
Cs1 Cd1 Cs1 64.18(8) 5_445 5_545 ?
Cd1 Te1 Lu1 79.30(5) . . ?
Cd1 Te1 Lu1 79.30(5) . 1_455 ?
Lu1 Te1 Lu1 92.90(8) . 1_455 ?
Cd1 Te1 Cs1 74.77(7) . 5_545 ?
Lu1 Te1 Cs1 93.59(7) . 5_545 ?
Lu1 Te1 Cs1 151.56(4) 1_455 5_545 ?
Cd1 Te1 Cs1 74.77(7) . 5_445 ?
Lu1 Te1 Cs1 151.56(4) . 5_445 ?
Lu1 Te1 Cs1 93.59(7) 1_455 5_445 ?
Cs1 Te1 Cs1 68.58(7) 5_545 5_445 ?
Cd1 Te1 Cs1 177.41(6) . 9_456 ?
Lu1 Te1 Cs1 102.44(5) . 9_456 ?
Lu1 Te1 Cs1 102.44(5) 1_455 9_456 ?
Cs1 Te1 Cs1 103.12(7) 5_545 9_456 ?
Cs1 Te1 Cs1 103.12(7) 5_445 9_456 ?
Cd1 Te2 Cd1 103.32(12) . 1_655 ?
Cd1 Te2 Lu1 77.73(3) . . ?
Cd1 Te2 Lu1 77.73(3) 1_655 . ?
Cd1 Te2 Lu1 77.73(3) . 2 ?
Cd1 Te2 Lu1 77.73(3) 1_655 2 ?
Lu1 Te2 Lu1 139.92(8) . 2 ?
Cd1 Te2 Cs1 163.81(6) . 1_655 ?
Cd1 Te2 Cs1 92.87(9) 1_655 1_655 ?
Lu1 Te2 Cs1 106.20(3) . 1_655 ?
Lu1 Te2 Cs1 106.20(3) 2 1_655 ?
Cd1 Te2 Cs1 92.87(9) . . ?
Cd1 Te2 Cs1 163.81(6) 1_655 . ?
Lu1 Te2 Cs1 106.20(3) . . ?
Lu1 Te2 Cs1 106.20(3) 2 . ?
Cs1 Te2 Cs1 70.94(9) 1_655 . ?

loop_
_geom_bond_atom_site_label_1
_geom_bond_atom_site_label_2
_geom_bond_distance
_geom_bond_site_symmetry_2
_geom_bond_publ_flag
Cs1 Te2 3.829(3) 1_455 ?
Cs1 Te2 3.829(3) . ?
Cs1 Te1 3.944(3) 14_557 ?
Cs1 Te1 3.944(3) 14_457 ?
Cs1 Te1 3.944(3) 5_455 ?
Cs1 Te1 3.944(3) 5 ?
Cs1 Te1 4.028(3) 9_456 ?
Cs1 Te1 4.028(3) 2_455 ?
Cs1 Cd1 4.183(4) 5 ?
Cs1 Cd1 4.183(4) 5_455 ?
Cs1 Cs1 4.444(4) 1_455 ?
Cs1 Cs1 4.444(4) 1_655 ?
Lu1 Te1 3.066(2) . ?
Lu1 Te1 3.066(2) 9_556 ?
Lu1 Te1 3.066(2) 9_456 ?
Lu1 Te1 3.066(2) 1_655 ?
Lu1 Te2 3.106(3) 9_556 ?
Lu1 Te2 3.106(3) . ?
Cd1 Te1 2.773(3) . ?
Cd1 Te1 2.773(3) 10_557 ?
Cd1 Te2 2.833(3) . ?
Cd1 Te2 2.833(3) 1_455 ?
Cd1 Cs1 4.183(4) 5_445 ?
Cd1 Cs1 4.183(4) 5_545 ?
Te1 Lu1 3.066(2) 1_455 ?
Te1 Cs1 3.944(3) 5_545 ?
Te1 Cs1 3.944(3) 5_445 ?
Te1 Cs1 4.028(3) 9_456 ?
Te2 Cd1 2.833(3) 1_655 ?
Te2 Lu1 3.106(3) 2 ?
Te2 Cs1 3.829(3) 1_655 ?
